data_4068296
loop_
_publ_author_name
'Hershberger, John C.'
'Day, Victor W.'
'Malinakova, Helena C.'

_publ_contact_author
; 
   Professor Helena C. Malinakova 
   Department of Chemistry -- University of Kansas
   Malott Hall
   1251 Wescoe Hall Dr, Rm 2010 
   Lawrence, KS  66045-7582  USA 
;
_publ_section_title
;
 Diastereoinduction in the Synthesis of Pallada(II)pyrrolidinones:
 Palladacycles with Two Pd-bonded Stereogenic Carbons
;
_journal_issue 3
_journal_name_full Organometallics
_journal_page_first 810
_journal_paper_doi 10.1021/om800630f
_journal_volume 28
_journal_year 2009
_chemical_formula_sum 'C29 H37 N3 O Pd'
_chemical_formula_weight 550.02
_chemical_name_systematic
; 
 ? 
;
_space_group_IT_number 19
_symmetry_cell_setting orthorhombic
_symmetry_space_group_name_Hall 'P 2ac 2ab'
_symmetry_space_group_name_H-M 'P 21 21 21'
_atom_sites_solution_hydrogens geom
_atom_sites_solution_primary direct
_atom_sites_solution_secondary difmap
_audit_creation_method SHELXL-97
_cell_angle_alpha 90.00
_cell_angle_beta 90.00
_cell_angle_gamma 90.00
_cell_formula_units_Z 4
_cell_length_a 8.6209(7)
_cell_length_b 11.8984(10)
_cell_length_c 25.296(2)
_cell_measurement_reflns_used 8698
_cell_measurement_temperature 100(2)
_cell_measurement_theta_max 29.27
_cell_measurement_theta_min 2.35
_cell_volume 2594.7(4)
_computing_cell_refinement 'Bruker SAINT'
_computing_data_collection 'Bruker SMART'
_computing_data_reduction 'Bruker SAINT'
_computing_molecular_graphics 'Bruker SHELXTL'
_computing_publication_material 'Bruker SHELXTL'
_computing_structure_refinement 'Bruker SHELXTL'
_computing_structure_solution 'Bruker SHELXTL'
_diffrn_ambient_temperature 100(2)
_diffrn_measured_fraction_theta_full 0.996
_diffrn_measured_fraction_theta_max 0.996
_diffrn_measurement_device_type 'Bruker SMART APEX CCD area detector'
_diffrn_measurement_method 'phi and omega scans'
_diffrn_radiation_monochromator graphite
_diffrn_radiation_source 'fine-focus sealed tube'
_diffrn_radiation_type MoK\a
_diffrn_radiation_wavelength 0.71073
_diffrn_reflns_av_R_equivalents 0.0665
_diffrn_reflns_av_sigmaI/netI 0.0614
_diffrn_reflns_limit_h_max 12
_diffrn_reflns_limit_h_min -12
_diffrn_reflns_limit_k_max 17
_diffrn_reflns_limit_k_min -16
_diffrn_reflns_limit_l_max 35
_diffrn_reflns_limit_l_min -35
_diffrn_reflns_number 31796
_diffrn_reflns_theta_full 30.54
_diffrn_reflns_theta_max 30.54
_diffrn_reflns_theta_min 2.50
_diffrn_standards_decay_% 0.00
_exptl_absorpt_coefficient_mu 0.741
_exptl_absorpt_correction_T_max 1.000
_exptl_absorpt_correction_T_min 0.752
_exptl_absorpt_correction_type multi-scan
_exptl_crystal_colour Yellow
_exptl_crystal_density_diffrn 1.408
_exptl_crystal_density_method 'not measured'
_exptl_crystal_description 'Rectangular parallelepiped'
_exptl_crystal_F_000 1144
_exptl_crystal_size_max 0.22
_exptl_crystal_size_mid 0.19
_exptl_crystal_size_min 0.10
_refine_diff_density_max 1.511
_refine_diff_density_min -1.377
_refine_diff_density_rms 0.105
_refine_ls_abs_structure_details 'Flack H D (1983), Acta Cryst. A39, 876-881'
_refine_ls_abs_structure_Flack 0.0(10)
_refine_ls_extinction_method none
_refine_ls_goodness_of_fit_ref 1.099
_refine_ls_hydrogen_treatment noref
_refine_ls_matrix_type full
_refine_ls_number_parameters 323
_refine_ls_number_reflns 4446
_refine_ls_number_restraints 0
_refine_ls_restrained_S_all 1.099
_refine_ls_R_factor_all 0.0528
_refine_ls_R_factor_gt 0.0480
_refine_ls_shift/su_max 0.000
_refine_ls_shift/su_mean 0.000
_refine_ls_structure_factor_coef Fsqd
_refine_ls_weighting_details 'calc w=1/[\s^2^(Fo^2^)+(0.0442P)^2^+0.0000P] where P=(Fo^2^+2Fc^2^)/3'
_refine_ls_weighting_scheme calc
_refine_ls_wR_factor_gt 0.0976
_refine_ls_wR_factor_ref 0.0994
_reflns_number_gt 4154
_reflns_number_total 4429
_reflns_threshold_expression >2sigma(I)
_cod_data_source_file om800630f_si_001.cif
_cod_data_source_block k47d_(cis-3)
_cod_depositor_comments
;
The following automatic conversions were performed:

'_symmetry_cell_setting' value 'Orthorhombic' changed to
'orthorhombic' according to
/home/saulius/struct/CIF-dictionaries/cif_core.dic dictionary named
'cif_core.dic' version 2.4.2 from 2011-04-26.

Automatic conversion script
Id: cif_fix_values 1715 2011-07-08 13:25:40Z adriana 
;
_cod_original_sg_symbol_H-M P2(1)2(1)2(1)
_cod_database_code 4068296

loop_
_symmetry_equiv_pos_as_xyz
'x, y, z'
'-x+1/2, -y, z+1/2'
'-x, y+1/2, -z+1/2'
'x+1/2, -y+1/2, -z'

loop_
_atom_site_label
_atom_site_type_symbol
_atom_site_fract_x
_atom_site_fract_y
_atom_site_fract_z
_atom_site_U_iso_or_equiv
_atom_site_adp_type
_atom_site_occupancy
_atom_site_symmetry_multiplicity
_atom_site_calc_flag
_atom_site_refinement_flags
_atom_site_disorder_assembly
_atom_site_disorder_group
Pd Pd 0.32405(3) 0.40200(2) 0.193175(9) 0.01774(6) Uani 1 1 d . A .
O O 0.7598(3) 0.5512(2) 0.18822(12) 0.0300(6) Uani 1 1 d . . .
N1 N 0.1087(4) 0.3220(3) 0.16281(12) 0.0238(7) Uani 1 1 d . . .
N2 N 0.1918(4) 0.3985(4) 0.26795(12) 0.0348(7) Uani 1 1 d . . .
N3 N 0.5782(4) 0.4890(3) 0.13000(12) 0.0219(6) Uani 1 1 d . A .
C1 C 0.5143(4) 0.4799(3) 0.22193(13) 0.0212(7) Uani 1 1 d . . .
H1 H 0.4770 0.5536 0.2361 0.025 Uiso 1 1 calc R A .
C2 C 0.6316(4) 0.5091(3) 0.17889(13) 0.0207(7) Uani 1 1 d . A .
C4 C 0.4362(4) 0.4233(3) 0.12251(13) 0.0211(7) Uani 1 1 d . . .
H4 H 0.3661 0.4682 0.0991 0.025 Uiso 1 1 calc R A .
C5 C 0.5912(4) 0.4213(3) 0.26785(13) 0.0205(7) Uani 1 1 d . A .
C6 C 0.6266(4) 0.3061(3) 0.26759(15) 0.0237(8) Uani 1 1 d . . .
H6 H 0.6029 0.2628 0.2371 0.028 Uiso 1 1 calc R A .
C7 C 0.6958(4) 0.2535(3) 0.31091(17) 0.0285(8) Uani 1 1 d . A .
H7 H 0.7178 0.1753 0.3098 0.034 Uiso 1 1 calc R . .
C8 C 0.7322(5) 0.3154(4) 0.35530(15) 0.0331(9) Uani 1 1 d . . .
H8 H 0.7823 0.2806 0.3845 0.040 Uiso 1 1 calc R A .
C9 C 0.6955(5) 0.4279(4) 0.35709(15) 0.0325(9) Uani 1 1 d . A .
H9 H 0.7164 0.4696 0.3883 0.039 Uiso 1 1 calc R . .
C10 C 0.6283(4) 0.4813(3) 0.31399(14) 0.0282(8) Uani 1 1 d . . .
H10 H 0.6072 0.5595 0.3157 0.034 Uiso 1 1 calc R A .
C11 C 0.6709(5) 0.5190(3) 0.08338(13) 0.0256(7) Uani 1 1 d . . .
H11A H 0.7189 0.4501 0.0688 0.031 Uiso 1 1 calc R A .
H11B H 0.7556 0.5702 0.0943 0.031 Uiso 1 1 calc R . .
C12 C 0.5767(4) 0.5750(3) 0.04086(14) 0.0249(8) Uani 1 1 d . A .
C13 C 0.4908(5) 0.6706(3) 0.05197(16) 0.0317(9) Uani 1 1 d . . .
H13 H 0.4930 0.7007 0.0867 0.038 Uiso 1 1 calc R A .
C14 C 0.4019(5) 0.7233(4) 0.01377(16) 0.0333(9) Uani 1 1 d . A .
H14 H 0.3412 0.7874 0.0224 0.040 Uiso 1 1 calc R . .
C15 C 0.4031(5) 0.6812(4) -0.03689(17) 0.0364(10) Uani 1 1 d . . .
H15 H 0.3447 0.7180 -0.0636 0.044 Uiso 1 1 calc R A .
C16 C 0.4874(5) 0.5867(4) -0.04945(15) 0.0349(9) Uani 1 1 d . A .
H16 H 0.4864 0.5579 -0.0845 0.042 Uiso 1 1 calc R . .
C17 C 0.5738(5) 0.5338(3) -0.01042(16) 0.0292(9) Uani 1 1 d . . .
H17 H 0.6318 0.4684 -0.0190 0.035 Uiso 1 1 calc R A .
C18 C 0.4728(4) 0.3158(3) 0.09390(13) 0.0209(7) Uani 1 1 d . A .
C19 C 0.5849(4) 0.2410(3) 0.11238(14) 0.0251(8) Uani 1 1 d . . .
H19 H 0.6405 0.2586 0.1437 0.030 Uiso 1 1 calc R A .
C20 C 0.6170(5) 0.1408(3) 0.08575(15) 0.0286(8) Uani 1 1 d . A .
H20 H 0.6961 0.0927 0.0988 0.034 Uiso 1 1 calc R . .
C21 C 0.5348(5) 0.1095(4) 0.04008(15) 0.0293(8) Uani 1 1 d . . .
C22 C 0.4281(5) 0.1865(4) 0.02123(15) 0.0310(9) Uani 1 1 d . A .
H22 H 0.3729 0.1698 -0.0103 0.037 Uiso 1 1 calc R . .
C23 C 0.3991(4) 0.2872(3) 0.04689(15) 0.0272(8) Uani 1 1 d . . .
H23 H 0.3267 0.3383 0.0319 0.033 Uiso 1 1 calc R A .
C24 C 0.5655(6) -0.0020(4) 0.01451(19) 0.0415(11) Uani 1 1 d . A .
H24A H 0.4869 -0.0163 -0.0127 0.062 Uiso 1 1 calc R . .
H24B H 0.5610 -0.0615 0.0413 0.062 Uiso 1 1 calc R . .
H24C H 0.6686 -0.0013 -0.0018 0.062 Uiso 1 1 calc R . .
C25 C -0.0008(5) 0.3221(4) 0.20774(15) 0.0347(10) Uani 0.530(10) 1 d P A 1
H25A H -0.0542 0.3957 0.2086 0.042 Uiso 0.530(10) 1 calc PR A 1
H25B H -0.0806 0.2639 0.2012 0.042 Uiso 0.530(10) 1 calc PR A 1
C25' C -0.0008(5) 0.3221(4) 0.20774(15) 0.0347(10) Uani 0.470(10) 1 d P A 2
H25C H -0.1071 0.3318 0.1937 0.042 Uiso 0.470(10) 1 calc PR A 2
H25D H 0.0037 0.2476 0.2251 0.042 Uiso 0.470(10) 1 calc PR A 2
C26 C 0.0655(9) 0.3022(8) 0.2582(3) 0.033(2) Uani 0.530(10) 1 d P A 1
H26A H 0.1152 0.2272 0.2591 0.040 Uiso 0.530(10) 1 calc PR A 1
H26B H -0.0155 0.3050 0.2859 0.040 Uiso 0.530(10) 1 calc PR A 1
C26' C 0.0262(8) 0.4079(9) 0.2476(3) 0.026(2) Uani 0.470(10) 1 d P A 2
H26C H -0.0476 0.3981 0.2772 0.031 Uiso 0.470(10) 1 calc PR A 2
H26D H 0.0094 0.4833 0.2321 0.031 Uiso 0.470(10) 1 calc PR A 2
C27 C 0.0405(5) 0.3900(5) 0.11972(18) 0.0471(13) Uani 1 1 d . A 2
H27A H -0.0586 0.3568 0.1088 0.071 Uiso 1 1 calc R A 2
H27B H 0.1117 0.3913 0.0895 0.071 Uiso 1 1 calc R A 2
H27C H 0.0231 0.4669 0.1323 0.071 Uiso 1 1 calc R A 2
C28 C 0.1280(5) 0.2062(4) 0.1443(2) 0.0435(12) Uani 1 1 d . A 2
H28A H 0.0304 0.1796 0.1289 0.065 Uiso 1 1 calc R A 2
H28B H 0.1566 0.1580 0.1742 0.065 Uiso 1 1 calc R A 2
H28C H 0.2100 0.2035 0.1175 0.065 Uiso 1 1 calc R A 2
C29 C 0.1753(11) 0.5091(5) 0.2899(2) 0.110(4) Uani 1 1 d . A 2
H29A H 0.0983 0.5075 0.3184 0.165 Uiso 1 1 calc R A 2
H29B H 0.1411 0.5612 0.2623 0.165 Uiso 1 1 calc R A 2
H29C H 0.2753 0.5342 0.3041 0.165 Uiso 1 1 calc R A 2
C30 C 0.2458(8) 0.3293(5) 0.3104(3) 0.082(2) Uani 1 1 d . A 2
H30A H 0.1717 0.3326 0.3397 0.123 Uiso 1 1 calc R A 2
H30B H 0.3472 0.3564 0.3224 0.123 Uiso 1 1 calc R A 2
H30C H 0.2555 0.2515 0.2981 0.123 Uiso 1 1 calc R A 2

loop_
_atom_site_aniso_label
_atom_site_aniso_U_11
_atom_site_aniso_U_22
_atom_site_aniso_U_33
_atom_site_aniso_U_23
_atom_site_aniso_U_13
_atom_site_aniso_U_12
Pd 0.01458(10) 0.02539(11) 0.01326(10) -0.00136(11) 0.00053(10) 0.00055(11)
O 0.0226(12) 0.0401(14) 0.0272(14) -0.0005(13) -0.0001(12) -0.0084(11)
N1 0.0160(14) 0.0346(18) 0.0209(15) -0.0029(13) -0.0001(12) -0.0009(13)
N2 0.0174(14) 0.066(2) 0.0207(14) -0.0096(17) 0.0038(12) -0.009(2)
N3 0.0198(15) 0.0273(16) 0.0185(14) 0.0019(12) 0.0027(12) -0.0026(12)
C1 0.0231(18) 0.0255(18) 0.0148(16) -0.0029(13) -0.0012(13) 0.0059(14)
C2 0.0214(17) 0.0200(16) 0.0207(17) 0.0001(12) 0.0019(12) 0.0016(13)
C4 0.0178(16) 0.028(2) 0.0180(15) -0.0007(13) 0.0005(12) 0.0015(13)
C5 0.0134(15) 0.030(2) 0.0177(15) -0.0029(14) 0.0013(12) -0.0021(14)
C6 0.0167(16) 0.032(2) 0.0228(18) -0.0025(15) 0.0013(13) -0.0035(14)
C7 0.028(2) 0.0213(15) 0.036(2) 0.0147(16) -0.0003(19) 0.0075(14)
C8 0.032(2) 0.052(3) 0.0160(17) 0.0091(17) -0.0031(15) -0.0045(19)
C9 0.029(2) 0.050(3) 0.0184(16) -0.0059(15) 0.0001(15) -0.0105(19)
C10 0.0287(19) 0.037(2) 0.0184(18) -0.0116(16) -0.0040(14) 0.0077(15)
C11 0.0238(17) 0.0339(18) 0.0192(16) 0.0028(13) 0.0060(17) -0.0016(18)
C12 0.0218(17) 0.030(2) 0.0231(17) 0.0066(14) 0.0035(14) -0.0012(14)
C13 0.038(2) 0.032(2) 0.0243(19) -0.0012(16) 0.0050(17) 0.0000(18)
C14 0.040(2) 0.031(2) 0.029(2) 0.0056(16) 0.0038(18) 0.0022(18)
C15 0.038(2) 0.044(3) 0.027(2) 0.0173(19) 0.0053(18) 0.008(2)
C16 0.036(2) 0.051(3) 0.0180(17) 0.0055(19) 0.0019(15) 0.003(2)
C17 0.028(2) 0.033(2) 0.0268(19) 0.0007(16) 0.0073(16) 0.0037(16)
C18 0.0203(16) 0.0264(18) 0.0160(16) -0.0012(13) 0.0032(13) -0.0010(14)
C19 0.0240(19) 0.035(2) 0.0166(17) 0.0046(15) -0.0035(14) -0.0037(16)
C20 0.034(2) 0.0277(19) 0.0247(19) 0.0061(15) 0.0033(16) 0.0050(16)
C21 0.0306(19) 0.033(2) 0.0247(18) -0.0025(17) 0.0090(15) -0.0029(18)
C22 0.032(2) 0.041(2) 0.0193(18) -0.0063(16) 0.0025(15) -0.0076(18)
C23 0.0203(18) 0.036(2) 0.0249(19) -0.0015(16) 0.0012(15) 0.0003(16)
C24 0.051(3) 0.033(2) 0.041(2) -0.006(2) 0.010(2) -0.006(2)
C25 0.022(2) 0.056(3) 0.025(2) -0.0042(18) 0.0069(15) -0.0067(18)
C25' 0.022(2) 0.056(3) 0.025(2) -0.0042(18) 0.0069(15) -0.0067(18)
C26 0.019(4) 0.052(5) 0.030(4) -0.003(4) 0.010(3) -0.014(4)
C26' 0.012(3) 0.049(5) 0.016(3) 0.000(4) 0.001(2) -0.003(4)
C27 0.026(2) 0.078(4) 0.037(2) 0.021(3) -0.0109(18) -0.003(3)
C28 0.030(2) 0.040(2) 0.061(3) -0.018(2) 0.015(2) -0.0125(19)
C29 0.206(9) 0.062(4) 0.063(4) 0.024(3) 0.093(5) 0.065(5)
C30 0.100(5) 0.065(4) 0.080(4) 0.043(4) 0.062(4) 0.043(3)

loop_
_atom_type_symbol
_atom_type_description
_atom_type_scat_dispersion_real
_atom_type_scat_dispersion_imag
_atom_type_scat_source
C C 0.0033 0.0016 'International Tables Vol C Tables 4.2.6.8 and 6.1.1.4'
H H 0.0000 0.0000 'International Tables Vol C Tables 4.2.6.8 and 6.1.1.4'
N N 0.0061 0.0033 'International Tables Vol C Tables 4.2.6.8 and 6.1.1.4'
O O 0.0106 0.0060 'International Tables Vol C Tables 4.2.6.8 and 6.1.1.4'
Pd Pd -0.9988 1.0072 'International Tables Vol C Tables 4.2.6.8 and 6.1.1.4'

loop_
_geom_angle_atom_site_label_1
_geom_angle_atom_site_label_2
_geom_angle_atom_site_label_3
_geom_angle
C1 Pd C4 82.76(14)
C1 Pd N2 96.85(12)
C4 Pd N2 173.42(15)
C1 Pd N1 177.64(13)
C4 Pd N1 98.37(13)
N2 Pd N1 81.78(11)
C28 N1 C25 108.6(3)
C28 N1 C27 109.0(4)
C25 N1 C27 108.2(3)
C28 N1 Pd 114.7(3)
C25 N1 Pd 105.5(2)
C27 N1 Pd 110.7(3)
C30 N2 C29 105.6(5)
C30 N2 C26' 127.0(5)
C29 N2 C26' 88.3(6)
C30 N2 C26 85.7(5)
C29 N2 C26 130.5(5)
C26' N2 C26 50.3(5)
C30 N2 Pd 119.1(3)
C29 N2 Pd 111.4(3)
C26' N2 Pd 101.1(3)
C26 N2 Pd 103.4(3)
C2 N3 C4 120.1(3)
C2 N3 C11 120.7(3)
C4 N3 C11 118.7(3)
C5 C1 C2 111.3(3)
C5 C1 Pd 115.0(2)
C2 C1 Pd 112.7(2)
O C2 N3 123.7(3)
O C2 C1 123.3(3)
N3 C2 C1 113.0(3)
N3 C4 C18 109.9(3)
N3 C4 Pd 110.3(2)
C18 C4 Pd 114.4(2)
C6 C5 C10 116.7(3)
C6 C5 C1 122.9(3)
C10 C5 C1 120.4(3)
C7 C6 C5 121.8(4)
C8 C7 C6 119.8(3)
C9 C8 C7 119.6(4)
C8 C9 C10 121.0(4)
C9 C10 C5 121.0(4)
N3 C11 C12 112.8(3)
C13 C12 C17 118.0(4)
C13 C12 C11 120.5(3)
C17 C12 C11 121.5(3)
C14 C13 C12 121.8(4)
C15 C14 C13 118.7(4)
C14 C15 C16 121.1(4)
C15 C16 C17 119.3(4)
C12 C17 C16 121.0(4)
C23 C18 C19 116.6(3)
C23 C18 C4 121.6(3)
C19 C18 C4 121.8(3)
C18 C19 C20 121.4(4)
C19 C20 C21 121.5(4)
C22 C21 C20 116.3(4)
C22 C21 C24 123.7(4)
C20 C21 C24 120.0(4)
C21 C22 C23 122.1(4)
C22 C23 C18 122.0(4)
C26 C25 N1 115.7(4)
C25 C26 N2 107.1(6)

loop_
_geom_bond_atom_site_label_1
_geom_bond_atom_site_label_2
_geom_bond_distance
Pd C1 2.020(4)
Pd C4 2.048(3)
Pd N2 2.209(3)
Pd N1 2.223(3)
O C2 1.237(4)
N1 C28 1.464(5)
N1 C25 1.478(5)
N1 C27 1.479(5)
N2 C30 1.431(7)
N2 C29 1.436(7)
N2 C26' 1.522(8)
N2 C26 1.600(8)
N3 C2 1.341(4)
N3 C4 1.464(5)
N3 C11 1.469(4)
C1 C5 1.508(5)
C1 C2 1.525(5)
C4 C18 1.504(5)
C5 C6 1.405(5)
C5 C10 1.405(5)
C6 C7 1.396(5)
C7 C8 1.379(6)
C8 C9 1.375(6)
C9 C10 1.388(5)
C11 C12 1.503(5)
C12 C13 1.386(5)
C12 C17 1.387(5)
C13 C14 1.384(6)
C14 C15 1.376(6)
C15 C16 1.377(6)
C16 C17 1.387(6)
C18 C23 1.390(5)
C18 C19 1.394(5)
C19 C20 1.398(5)
C20 C21 1.405(6)
C21 C22 1.383(6)
C21 C24 1.500(6)
C22 C23 1.385(5)
C25 C26 1.417(9)

loop_
_geom_torsion_atom_site_label_1
_geom_torsion_atom_site_label_2
_geom_torsion_atom_site_label_3
_geom_torsion_atom_site_label_4
_geom_torsion
C1 Pd N1 C28 -169(3)
C4 Pd N1 C28 72.1(3)
N2 Pd N1 C28 -114.6(3)
C1 Pd N1 C25 -50(3)
C4 Pd N1 C25 -168.5(3)
N2 Pd N1 C25 4.9(3)
C1 Pd N1 C27 67(3)
C4 Pd N1 C27 -51.7(3)
N2 Pd N1 C27 121.7(3)
C1 Pd N2 C30 -67.8(4)
C4 Pd N2 C30 -154.1(11)
N1 Pd N2 C30 114.2(4)
C1 Pd N2 C29 55.5(5)
C4 Pd N2 C29 -30.8(13)
N1 Pd N2 C29 -122.5(5)
C1 Pd N2 C26' 148.1(5)
C4 Pd N2 C26' 61.8(13)
N1 Pd N2 C26' -30.0(5)
C1 Pd N2 C26 -160.4(4)
C4 Pd N2 C26 113.4(12)
N1 Pd N2 C26 21.6(4)
C4 Pd C1 C5 -129.8(3)
N2 Pd C1 C5 56.9(3)
N1 Pd C1 C5 111(3)
C4 Pd C1 C2 -0.8(2)
N2 Pd C1 C2 -174.2(2)
N1 Pd C1 C2 -120(3)
C4 N3 C2 O 170.5(3)
C11 N3 C2 O -1.2(5)
C4 N3 C2 C1 -12.4(5)
C11 N3 C2 C1 175.9(3)
C5 C1 C2 O -44.9(5)
Pd C1 C2 O -175.8(3)
C5 C1 C2 N3 138.0(3)
Pd C1 C2 N3 7.1(4)
C2 N3 C4 C18 -115.6(4)
C11 N3 C4 C18 56.2(4)
C2 N3 C4 Pd 11.5(4)
C11 N3 C4 Pd -176.6(2)
C1 Pd C4 N3 -5.1(2)
N2 Pd C4 N3 82.0(11)
N1 Pd C4 N3 172.9(2)
C1 Pd C4 C18 119.6(3)
N2 Pd C4 C18 -153.3(10)
N1 Pd C4 C18 -62.5(3)
C2 C1 C5 C6 -80.9(4)
Pd C1 C5 C6 48.7(4)
C2 C1 C5 C10 100.2(4)
Pd C1 C5 C10 -130.1(3)
C10 C5 C6 C7 -0.2(5)
C1 C5 C6 C7 -179.1(3)
C5 C6 C7 C8 -0.5(6)
C6 C7 C8 C9 2.0(6)
C7 C8 C9 C10 -2.8(6)
C8 C9 C10 C5 2.1(6)
C6 C5 C10 C9 -0.6(5)
C1 C5 C10 C9 178.3(3)
C2 N3 C11 C12 -135.8(3)
C4 N3 C11 C12 52.3(4)
N3 C11 C12 C13 55.4(5)
N3 C11 C12 C17 -125.1(4)
C17 C12 C13 C14 1.1(6)
C11 C12 C13 C14 -179.4(4)
C12 C13 C14 C15 -1.9(6)
C13 C14 C15 C16 1.7(7)
C14 C15 C16 C17 -0.7(7)
C13 C12 C17 C16 0.0(6)
C11 C12 C17 C16 -179.5(4)
C15 C16 C17 C12 -0.2(6)
N3 C4 C18 C23 -123.7(4)
Pd C4 C18 C23 111.5(3)
N3 C4 C18 C19 54.7(4)
Pd C4 C18 C19 -70.1(4)
C23 C18 C19 C20 -2.1(5)
C4 C18 C19 C20 179.4(3)
C18 C19 C20 C21 -1.8(6)
C19 C20 C21 C22 4.0(6)
C19 C20 C21 C24 -176.1(4)
C20 C21 C22 C23 -2.3(6)
C24 C21 C22 C23 177.8(4)
C21 C22 C23 C18 -1.6(6)
C19 C18 C23 C22 3.8(5)
C4 C18 C23 C22 -177.7(3)
C28 N1 C25 C26 86.4(6)
C27 N1 C25 C26 -155.5(6)
Pd N1 C25 C26 -37.1(6)
N1 C25 C26 N2 59.0(7)
C30 N2 C26 C25 -165.9(5)
C29 N2 C26 C25 87.2(7)
C26' N2 C26 C25 46.4(5)
Pd N2 C26 C25 -47.0(6)
